data_4331338
loop_
_publ_author_name
'Trevor V. Blankenship'
'Adrian Lita'
'Susan E. Latturner'

_publ_contact_author_address
;
 Department of Chemistry and Biochemistry
 Florida State University
 Tallahassee, FL  32306
;
_publ_contact_author_email latturne@chem.fsu.edu
_publ_contact_author_fax 8506448281
_publ_contact_author_name 'Prof. Susan E. Latturner'
_publ_contact_author_phone 8506444047
_publ_section_title
;
 Ca11E3C8 (E = Sn, Pb): New Complex Carbide Zintl Phases Grown from Ca/Li
 Flux
;
_journal_name_full 'Inorganic Chemistry'
_journal_page_first 13345
_journal_page_last 13350
_journal_paper_doi 10.1021/ic3020833
_journal_volume 51
_journal_year 2012
_chemical_formula_sum 'C8 Ca11 Pb3'
_chemical_formula_weight 1158.53
_chemical_name_systematic
; 
 ? 
;
_space_group_IT_number 14
_symmetry_cell_setting monoclinic
_symmetry_space_group_name_Hall '-P 2ybc'
_symmetry_space_group_name_H-M 'P 1 21/c 1'
_atom_sites_solution_hydrogens none
_atom_sites_solution_primary direct
_atom_sites_solution_secondary difmap
_audit_creation_method SHELXL-97
_cell_angle_alpha 90.00
_cell_angle_beta 105.6500(10)
_cell_angle_gamma 90.00
_cell_formula_units_Z 4
_cell_length_a 13.2117(8)
_cell_length_b 10.7029(7)
_cell_length_c 14.2493(9)
_cell_measurement_temperature 296(2)
_cell_volume 1940.2(2)
_computing_cell_refinement 'Saint (Bruker, 2008)'
_computing_data_collection 'APEX2 (Bruker, 2008)'
_computing_data_reduction 'Saint (Bruker, 2008)'
_computing_structure_refinement 'SHELXL-97 (Sheldrick, 2008)'
_computing_structure_solution 'SHELXS-97 (Sheldrick, 2008)'
_diffrn_ambient_temperature 296(2)
_diffrn_measured_fraction_theta_full 0.943
_diffrn_measured_fraction_theta_max 0.943
_diffrn_radiation_monochromator graphite
_diffrn_radiation_source 'fine-focus sealed tube'
_diffrn_radiation_type MoK\a
_diffrn_radiation_wavelength 0.71073
_diffrn_reflns_av_R_equivalents 0.0410
_diffrn_reflns_av_sigmaI/netI 0.0323
_diffrn_reflns_limit_h_max 17
_diffrn_reflns_limit_h_min -17
_diffrn_reflns_limit_k_max 14
_diffrn_reflns_limit_k_min -14
_diffrn_reflns_limit_l_max 17
_diffrn_reflns_limit_l_min -18
_diffrn_reflns_number 21364
_diffrn_reflns_theta_full 28.27
_diffrn_reflns_theta_max 28.27
_diffrn_reflns_theta_min 1.60
_exptl_absorpt_coefficient_mu 28.859
_exptl_absorpt_correction_T_max 0.056
_exptl_absorpt_correction_T_min 0.001
_exptl_absorpt_correction_type multi-scan
_exptl_absorpt_process_details 'SADABS (Bruker, 2008)'
_exptl_crystal_colour black
_exptl_crystal_density_diffrn 3.966
_exptl_crystal_description spheroid
_exptl_crystal_F_000 2056
_exptl_crystal_size_max 0.3
_exptl_crystal_size_mid 0.2
_exptl_crystal_size_min 0.1
_refine_diff_density_max 2.524
_refine_diff_density_min -1.131
_refine_diff_density_rms 0.244
_refine_ls_extinction_coef 0.000490(19)
_refine_ls_extinction_expression Fc^*^=kFc[1+0.001xFc^2^\l^3^/sin(2\q)]^-1/4^
_refine_ls_extinction_method SHELXL
_refine_ls_goodness_of_fit_ref 1.084
_refine_ls_hydrogen_treatment none
_refine_ls_matrix_type full
_refine_ls_number_parameters 200
_refine_ls_number_reflns 4536
_refine_ls_number_restraints 0
_refine_ls_restrained_S_all 1.084
_refine_ls_R_factor_all 0.0313
_refine_ls_R_factor_gt 0.0259
_refine_ls_shift/su_max 0.002
_refine_ls_shift/su_mean 0.000
_refine_ls_structure_factor_coef Fsqd
_refine_ls_weighting_details 'calc w=1/[\s^2^(Fo^2^)+(0.0163P)^2^+10.4769P] where P=(Fo^2^+2Fc^2^)/3'
_refine_ls_weighting_scheme calc
_refine_ls_wR_factor_gt 0.0558
_refine_ls_wR_factor_ref 0.0576
_reflns_number_gt 4023
_reflns_number_total 4536
_reflns_threshold_expression >2sigma(I)
_cod_data_source_file ic3020833_si_002_1.cif
_cod_data_source_block ca11pb3c8
_cod_database_code 4331338

loop_
_symmetry_equiv_pos_as_xyz
'x, y, z'
'-x, y+1/2, -z+1/2'
'-x, -y, -z'
'x, -y-1/2, z-1/2'

loop_
_atom_site_label
_atom_site_type_symbol
_atom_site_fract_x
_atom_site_fract_y
_atom_site_fract_z
_atom_site_U_iso_or_equiv
_atom_site_adp_type
_atom_site_occupancy
_atom_site_symmetry_multiplicity
_atom_site_calc_flag
Pb1 Pb 0.134342(17) 0.51759(2) 0.416979(16) 0.00752(7) Uani 1 1 d
Pb2 Pb 0.143859(17) 0.01835(2) 0.399648(16) 0.00720(7) Uani 1 1 d
Pb3 Pb 0.501919(16) 0.24876(2) 0.000523(15) 0.00618(7) Uani 1 1 d
Ca1 Ca 0.50395(9) 0.24772(11) 0.26963(9) 0.0097(3) Uani 1 1 d
Ca2 Ca 0.14309(9) 0.00334(11) 0.16443(9) 0.0079(2) Uani 1 1 d
Ca3 Ca 0.02470(10) 0.26915(11) 0.48576(9) 0.0086(2) Uani 1 1 d
Ca4 Ca 0.01855(9) 0.75316(11) 0.27372(9) 0.0090(2) Uani 1 1 d
Ca5 Ca 0.26600(10) 0.30362(12) 0.34223(9) 0.0125(3) Uani 1 1 d
Ca6 Ca 0.26151(10) 0.70053(12) 0.03913(9) 0.0117(3) Uani 1 1 d
Ca7 Ca 0.30535(9) 0.34269(11) 0.07153(9) 0.0103(3) Uani 1 1 d
Ca8 Ca 0.10661(10) 0.50364(11) 0.14634(9) 0.0089(2) Uani 1 1 d
Ca9 Ca 0.60931(10) 0.49250(11) 0.14737(9) 0.0078(2) Uani 1 1 d
Ca10 Ca 0.70211(9) 0.16225(12) 0.17115(9) 0.0108(3) Uani 1 1 d
Ca11 Ca 0.39022(10) 0.00707(11) 0.09331(9) 0.0085(2) Uani 1 1 d
C1 C 0.3268(4) 0.1577(5) 0.2092(4) 0.0073(11) Uani 1 1 d
C2 C 0.2332(5) 0.2093(6) 0.1805(4) 0.0100(12) Uani 1 1 d
C3 C 0.1399(4) 0.2690(5) 0.1583(4) 0.0047(11) Uani 1 1 d
C4 C 0.1340(4) 0.7397(5) 0.1590(4) 0.0072(12) Uani 1 1 d
C5 C 0.2270(5) 0.7960(5) 0.1834(4) 0.0083(12) Uani 1 1 d
C6 C 0.6787(4) 0.3446(5) 0.2970(4) 0.0077(12) Uani 1 1 d
C7 C 0.4326(6) 0.4927(6) 0.2355(5) 0.0160(14) Uani 1 1 d
C8 C 0.3399(7) 0.5123(8) 0.2030(6) 0.039(2) Uani 1 1 d

loop_
_atom_site_aniso_label
_atom_site_aniso_U_11
_atom_site_aniso_U_22
_atom_site_aniso_U_33
_atom_site_aniso_U_23
_atom_site_aniso_U_13
_atom_site_aniso_U_12
Pb1 0.00666(12) 0.00846(12) 0.00839(12) 0.00153(8) 0.00365(9) 0.00024(8)
Pb2 0.00513(11) 0.00963(12) 0.00664(11) -0.00132(8) 0.00126(9) 0.00030(8)
Pb3 0.00394(11) 0.00831(12) 0.00649(12) -0.00006(8) 0.00178(9) 0.00039(7)
Ca1 0.0063(6) 0.0121(6) 0.0102(6) -0.0006(5) 0.0012(5) -0.0036(4)
Ca2 0.0080(6) 0.0056(6) 0.0102(6) 0.0010(4) 0.0025(5) 0.0009(4)
Ca3 0.0075(6) 0.0112(6) 0.0056(6) 0.0002(4) -0.0007(5) 0.0004(5)
Ca4 0.0070(6) 0.0123(6) 0.0095(6) 0.0008(5) 0.0056(5) 0.0012(4)
Ca5 0.0121(6) 0.0164(7) 0.0070(6) -0.0049(5) -0.0008(5) 0.0069(5)
Ca6 0.0115(6) 0.0140(6) 0.0117(6) -0.0063(5) 0.0067(5) -0.0054(5)
Ca7 0.0094(6) 0.0126(6) 0.0102(6) 0.0039(5) 0.0049(5) 0.0034(5)
Ca8 0.0093(6) 0.0056(6) 0.0122(6) -0.0002(4) 0.0034(5) 0.0006(4)
Ca9 0.0086(6) 0.0076(6) 0.0067(6) -0.0001(4) 0.0012(5) -0.0006(4)
Ca10 0.0083(6) 0.0138(6) 0.0090(6) -0.0029(5) 0.0003(5) 0.0034(5)
Ca11 0.0110(6) 0.0069(6) 0.0088(6) -0.0011(4) 0.0046(5) -0.0010(4)
C1 0.009(3) 0.009(3) 0.004(3) 0.001(2) 0.002(2) 0.000(2)
C2 0.021(3) 0.005(3) 0.010(3) 0.001(2) 0.015(3) 0.001(2)
C3 0.005(3) 0.008(3) 0.004(3) 0.000(2) 0.005(2) 0.001(2)
C4 0.006(3) 0.012(3) 0.004(3) -0.001(2) 0.002(2) 0.001(2)
C5 0.019(3) 0.001(3) 0.009(3) 0.001(2) 0.011(2) 0.000(2)
C6 0.011(3) 0.007(3) 0.006(3) 0.000(2) 0.005(2) 0.002(2)
C7 0.024(4) 0.011(3) 0.018(3) -0.007(3) 0.014(3) -0.001(3)
C8 0.041(5) 0.044(5) 0.029(5) -0.021(4) 0.004(4) 0.015(4)

loop_
_atom_type_symbol
_atom_type_description
_atom_type_scat_dispersion_real
_atom_type_scat_dispersion_imag
_atom_type_scat_source
C C 0.0033 0.0016 'International Tables Vol C Tables 4.2.6.8 and 6.1.1.4'
Ca Ca 0.2262 0.3064 'International Tables Vol C Tables 4.2.6.8 and 6.1.1.4'
Pb Pb -3.3944 10.1111 'International Tables Vol C Tables 4.2.6.8 and 6.1.1.4'

loop_
_geom_angle_atom_site_label_1
_geom_angle_atom_site_label_2
_geom_angle_atom_site_label_3
_geom_angle
_geom_angle_site_symmetry_1
_geom_angle_site_symmetry_3
Ca10 Pb1 Ca5 74.38(3) 2_655 .
Ca10 Pb1 Ca3 155.38(3) 2_655 .
Ca5 Pb1 Ca3 81.09(3) . .
Ca10 Pb1 Ca4 68.86(3) 2_655 .
Ca5 Pb1 Ca4 122.17(3) . .
Ca3 Pb1 Ca4 128.58(3) . .
Ca10 Pb1 Ca2 125.96(3) 2_655 4_566
Ca5 Pb1 Ca2 114.36(3) . 4_566
Ca3 Pb1 Ca2 63.11(3) . 4_566
Ca4 Pb1 Ca2 123.24(3) . 4_566
Ca10 Pb1 Ca2 130.25(3) 2_655 2
Ca5 Pb1 Ca2 117.68(3) . 2
Ca3 Pb1 Ca2 64.13(3) . 2
Ca4 Pb1 Ca2 64.49(3) . 2
Ca2 Pb1 Ca2 94.43(3) 4_566 2
Ca10 Pb1 Ca3 111.75(3) 2_655 3_566
Ca5 Pb1 Ca3 173.73(3) . 3_566
Ca3 Pb1 Ca3 92.73(3) . 3_566
Ca4 Pb1 Ca3 62.69(3) . 3_566
Ca2 Pb1 Ca3 61.33(3) 4_566 3_566
Ca2 Pb1 Ca3 59.72(3) 2 3_566
Ca10 Pb1 Ca11 72.79(3) 2_655 4_566
Ca5 Pb1 Ca11 72.13(3) . 4_566
Ca3 Pb1 Ca11 97.87(3) . 4_566
Ca4 Pb1 Ca11 131.56(3) . 4_566
Ca2 Pb1 Ca11 61.83(3) 4_566 4_566
Ca2 Pb1 Ca11 155.69(3) 2 4_566
Ca3 Pb1 Ca11 107.97(3) 3_566 4_566
Ca10 Pb1 Ca6 60.81(3) 2_655 4_576
Ca5 Pb1 Ca6 121.56(3) . 4_576
Ca3 Pb1 Ca6 134.85(3) . 4_576
Ca4 Pb1 Ca6 75.19(3) . 4_576
Ca2 Pb1 Ca6 71.80(3) 4_566 4_576
Ca2 Pb1 Ca6 119.61(3) 2 4_576
Ca3 Pb1 Ca6 62.45(3) 3_566 4_576
Ca11 Pb1 Ca6 60.60(3) 4_566 4_576
Ca10 Pb1 Ca8 60.33(3) 2_655 .
Ca5 Pb1 Ca8 63.08(3) . .
Ca3 Pb1 Ca8 109.99(3) . .
Ca4 Pb1 Ca8 60.27(3) . .
Ca2 Pb1 Ca8 173.09(3) 4_566 .
Ca2 Pb1 Ca8 81.77(3) 2 .
Ca3 Pb1 Ca8 120.61(3) 3_566 .
Ca11 Pb1 Ca8 121.24(3) 4_566 .
Ca6 Pb1 Ca8 115.09(3) 4_576 .
Ca10 Pb1 Ca4 110.08(3) 2_655 2_545
Ca5 Pb1 Ca4 59.98(3) . 2_545
Ca3 Pb1 Ca4 57.23(3) . 2_545
Ca4 Pb1 Ca4 93.090(8) . 2_545
Ca2 Pb1 Ca4 120.26(3) 4_566 2_545
Ca2 Pb1 Ca4 57.75(3) 2 2_545
Ca3 Pb1 Ca4 117.37(3) 3_566 2_545
Ca11 Pb1 Ca4 127.82(3) 4_566 2_545
Ca6 Pb1 Ca4 167.01(3) 4_576 2_545
Ca8 Pb1 Ca4 52.84(3) . 2_545
Ca7 Pb2 Ca6 75.45(3) 4_566 4_566
Ca7 Pb2 Ca8 128.90(3) 4_566 2_545
Ca6 Pb2 Ca8 113.24(3) 4_566 2_545
Ca7 Pb2 Ca2 128.17(3) 4_566 .
Ca6 Pb2 Ca2 117.19(3) 4_566 .
Ca8 Pb2 Ca2 93.95(3) 2_545 .
Ca7 Pb2 Ca3 68.89(3) 4_566 .
Ca6 Pb2 Ca3 122.31(3) 4_566 .
Ca8 Pb2 Ca3 64.59(3) 2_545 .
Ca2 Pb2 Ca3 120.48(3) . .
Ca7 Pb2 Ca9 73.55(3) 4_566 2_645
Ca6 Pb2 Ca9 74.91(3) 4_566 2_645
Ca8 Pb2 Ca9 156.82(3) 2_545 2_645
Ca2 Pb2 Ca9 63.78(3) . 2_645
Ca3 Pb2 Ca9 131.02(3) . 2_645
Ca7 Pb2 Ca4 154.43(3) 4_566 1_545
Ca6 Pb2 Ca4 78.98(3) 4_566 1_545
Ca8 Pb2 Ca4 62.49(3) 2_545 1_545
Ca2 Pb2 Ca4 65.04(3) . 1_545
Ca3 Pb2 Ca4 127.07(3) . 1_545
Ca9 Pb2 Ca4 99.92(3) 2_645 1_545
Ca7 Pb2 Ca5 62.09(3) 4_566 .
Ca6 Pb2 Ca5 125.69(3) 4_566 .
Ca8 Pb2 Ca5 119.40(3) 2_545 .
Ca2 Pb2 Ca5 72.43(3) . .
Ca3 Pb2 Ca5 72.81(3) . .
Ca9 Pb2 Ca5 62.20(3) 2_645 .
Ca4 Pb2 Ca5 137.35(3) 1_545 .
Ca7 Pb2 Ca8 61.70(3) 4_566 4_566
Ca6 Pb2 Ca8 61.78(3) 4_566 4_566
Ca8 Pb2 Ca8 78.19(3) 2_545 4_566
Ca2 Pb2 Ca8 170.09(3) . 4_566
Ca3 Pb2 Ca8 61.70(3) . 4_566
Ca9 Pb2 Ca8 123.13(3) 2_645 4_566
Ca4 Pb2 Ca8 105.60(3) 1_545 4_566
Ca5 Pb2 Ca8 116.63(3) . 4_566
Ca7 Pb2 Ca4 109.96(3) 4_566 2_545
Ca6 Pb2 Ca4 174.01(3) 4_566 2_545
Ca8 Pb2 Ca4 61.53(3) 2_545 2_545
Ca2 Pb2 Ca4 61.86(3) . 2_545
Ca3 Pb2 Ca4 59.13(3) . 2_545
Ca9 Pb2 Ca4 108.76(3) 2_645 2_545
Ca4 Pb2 Ca4 95.582(8) 1_545 2_545
Ca5 Pb2 Ca4 60.15(3) . 2_545
Ca8 Pb2 Ca4 118.00(3) 4_566 2_545
Ca7 Pb3 Ca10 115.17(3) . .
Ca7 Pb3 Ca1 122.60(3) . 4_565
Ca10 Pb3 Ca1 122.17(3) . 4_565
Ca7 Pb3 Ca5 65.13(3) . 4_565
Ca10 Pb3 Ca5 152.25(3) . 4_565
Ca1 Pb3 Ca5 65.70(3) 4_565 4_565
Ca7 Pb3 Ca6 150.88(3) . 3_665
Ca10 Pb3 Ca6 63.95(3) . 3_665
Ca1 Pb3 Ca6 64.72(3) 4_565 3_665
Ca5 Pb3 Ca6 130.42(3) 4_565 3_665
Ca7 Pb3 Ca9 78.68(3) . .
Ca10 Pb3 Ca9 68.52(3) . .
Ca1 Pb3 Ca9 119.35(3) 4_565 .
Ca5 Pb3 Ca9 134.15(3) 4_565 .
Ca6 Pb3 Ca9 74.21(3) 3_665 .
Ca7 Pb3 Ca11 69.06(3) . .
Ca10 Pb3 Ca11 80.91(3) . .
Ca1 Pb3 Ca11 121.03(3) 4_565 .
Ca5 Pb3 Ca11 73.42(3) 4_565 .
Ca6 Pb3 Ca11 134.79(3) 3_665 .
Ca9 Pb3 Ca11 119.61(3) . .
Ca7 Pb3 Ca11 144.49(3) . 3_655
Ca10 Pb3 Ca11 74.18(3) . 3_655
Ca1 Pb3 Ca11 61.05(3) 4_565 3_655
Ca5 Pb3 Ca11 90.72(3) 4_565 3_655
Ca6 Pb3 Ca11 64.63(3) 3_665 3_655
Ca9 Pb3 Ca11 133.34(3) . 3_655
Ca11 Pb3 Ca11 79.58(3) . 3_655
Ca7 Pb3 Ca9 72.58(3) . 3_665
Ca10 Pb3 Ca9 143.10(3) . 3_665
Ca1 Pb3 Ca9 60.80(3) 4_565 3_665
Ca5 Pb3 Ca9 64.64(3) 4_565 3_665
Ca6 Pb3 Ca9 91.66(3) 3_665 3_665
Ca9 Pb3 Ca9 78.71(3) . 3_665
Ca11 Pb3 Ca9 131.89(3) . 3_665
Ca11 Pb3 Ca9 121.84(3) 3_655 3_665
Ca7 Pb3 Ca1 57.99(3) . .
Ca10 Pb3 Ca1 57.21(3) . .
Ca1 Pb3 Ca1 179.03(3) 4_565 .
Ca5 Pb3 Ca1 115.21(3) 4_565 .
Ca6 Pb3 Ca1 114.37(3) 3_665 .
Ca9 Pb3 Ca1 59.83(3) . .
Ca11 Pb3 Ca1 59.80(3) . .
Ca11 Pb3 Ca1 119.02(3) 3_655 .
Ca9 Pb3 Ca1 119.14(3) 3_665 .
C1 Ca1 C6 169.04(19) . .
C1 Ca1 C7 93.6(2) . .
C6 Ca1 C7 83.7(2) . .
C1 Ca1 C7 82.8(2) . 2_645
C6 Ca1 C7 97.9(2) . 2_645
C7 Ca1 C7 168.90(5) . 2_645
C1 Ca1 C8 104.7(2) . 2_645
C6 Ca1 C8 76.6(2) . 2_645
C7 Ca1 C8 159.3(2) . 2_645
C7 Ca1 C8 21.9(2) 2_645 2_645
C1 Ca1 Pb3 95.21(13) . 4_566
C6 Ca1 Pb3 95.55(13) . 4_566
C7 Ca1 Pb3 94.03(14) . 4_566
C7 Ca1 Pb3 96.75(14) 2_645 4_566
C8 Ca1 Pb3 93.75(16) 2_645 4_566
C1 Ca1 Ca10 120.91(14) . .
C6 Ca1 Ca10 52.25(13) . .
C7 Ca1 Ca10 116.20(14) . .
C7 Ca1 Ca10 58.09(13) 2_645 .
C8 Ca1 Ca10 45.65(15) 2_645 .
Pb3 Ca1 Ca10 128.83(4) 4_566 .
C1 Ca1 Ca7 52.20(13) . .
C6 Ca1 Ca7 118.61(14) . .
C7 Ca1 Ca7 55.41(15) . .
C7 Ca1 Ca7 115.07(15) 2_645 .
C8 Ca1 Ca7 130.73(16) 2_645 .
Pb3 Ca1 Ca7 127.17(4) 4_566 .
Ca10 Ca1 Ca7 103.96(4) . .
C1 Ca1 Ca11 135.38(14) . 2_655
C6 Ca1 Ca11 49.84(13) . 2_655
C7 Ca1 Ca11 53.85(15) . 2_655
C7 Ca1 Ca11 134.59(15) 2_645 2_655
C8 Ca1 Ca11 114.31(16) 2_645 2_655
Pb3 Ca1 Ca11 62.55(3) 4_566 2_655
Ca10 Ca1 Ca11 102.06(4) . 2_655
Ca7 Ca1 Ca11 109.12(4) . 2_655
C1 Ca1 Ca9 49.83(13) . 2_645
C6 Ca1 Ca9 138.49(14) . 2_645
C7 Ca1 Ca9 130.08(15) . 2_645
C7 Ca1 Ca9 54.15(13) 2_645 2_645
C8 Ca1 Ca9 70.32(15) 2_645 2_645
Pb3 Ca1 Ca9 63.19(3) 4_566 2_645
Ca10 Ca1 Ca9 112.22(4) . 2_645
Ca7 Ca1 Ca9 102.01(4) . 2_645
Ca11 Ca1 Ca9 125.72(5) 2_655 2_645
C1 Ca1 Ca6 139.46(14) . 2_645
C6 Ca1 Ca6 49.85(13) . 2_645
C7 Ca1 Ca6 116.75(15) . 2_645
C7 Ca1 Ca6 71.60(15) 2_645 2_645
C8 Ca1 Ca6 53.07(16) 2_645 2_645
Pb3 Ca1 Ca6 58.58(3) 4_566 2_645
Ca10 Ca1 Ca6 70.82(4) . 2_645
Ca7 Ca1 Ca6 168.34(5) . 2_645
Ca11 Ca1 Ca6 63.10(4) 2_655 2_645
Ca9 Ca1 Ca6 89.64(4) 2_645 2_645
C1 Ca1 Ca5 49.21(13) . .
C6 Ca1 Ca5 137.31(14) . .
C7 Ca1 Ca5 67.34(14) . .
C7 Ca1 Ca5 116.64(14) 2_645 .
C8 Ca1 Ca5 132.42(15) 2_645 .
Pb3 Ca1 Ca5 58.05(3) 4_566 .
Ca10 Ca1 Ca5 170.11(5) . .
Ca7 Ca1 Ca5 69.94(4) . .
Ca11 Ca1 Ca5 87.48(4) 2_655 .
Ca9 Ca1 Ca5 62.92(4) 2_645 .
Ca6 Ca1 Ca5 116.62(4) 2_645 .
C5 Ca2 C2 126.8(2) 1_545 .
C5 Ca2 C4 28.02(18) 1_545 1_545
C2 Ca2 C4 154.69(19) . 1_545
C5 Ca2 C6 27.50(18) 1_545 2_645
C2 Ca2 C6 99.28(19) . 2_645
C4 Ca2 C6 55.50(17) 1_545 2_645
C5 Ca2 C3 155.04(18) 1_545 .
C2 Ca2 C3 28.29(18) . .
C4 Ca2 C3 176.00(18) 1_545 .
C6 Ca2 C3 127.56(16) 2_645 .
C5 Ca2 C1 99.59(19) 1_545 .
C2 Ca2 C1 27.30(18) . .
C4 Ca2 C1 127.60(17) 1_545 .
C6 Ca2 C1 72.10(17) 2_645 .
C3 Ca2 C1 55.55(16) . .
C5 Ca2 Pb2 93.08(14) 1_545 .
C2 Ca2 Pb2 89.62(14) . .
C4 Ca2 Pb2 93.65(12) 1_545 .
C6 Ca2 Pb2 93.24(12) 2_645 .
C3 Ca2 Pb2 88.80(11) . .
C1 Ca2 Pb2 88.62(11) . .
C5 Ca2 Pb1 86.81(14) 1_545 4_565
C2 Ca2 Pb1 91.96(14) . 4_565
C4 Ca2 Pb1 85.36(12) 1_545 4_565
C6 Ca2 Pb1 87.54(12) 2_645 4_565
C3 Ca2 Pb1 92.10(11) . 4_565
C1 Ca2 Pb1 93.26(11) . 4_565
Pb2 Ca2 Pb1 178.10(4) . 4_565
C5 Ca2 Pb1 118.08(15) 1_545 2_545
C2 Ca2 Pb1 114.84(15) . 2_545
C4 Ca2 Pb1 90.08(12) 1_545 2_545
C6 Ca2 Pb1 145.35(12) 2_645 2_545
C3 Ca2 Pb1 86.64(11) . 2_545
C1 Ca2 Pb1 142.14(12) . 2_545
Pb2 Ca2 Pb1 92.82(3) . 2_545
Pb1 Ca2 Pb1 85.57(3) 4_565 2_545
C5 Ca2 Ca3 142.33(14) 1_545 4_565
C2 Ca2 Ca3 64.35(15) . 4_565
C4 Ca2 Ca3 130.97(12) 1_545 4_565
C6 Ca2 Ca3 136.84(12) 2_645 4_565
C3 Ca2 Ca3 45.19(11) . 4_565
C1 Ca2 Ca3 86.96(12) . 4_565
Pb2 Ca2 Ca3 124.30(4) . 4_565
Pb1 Ca2 Ca3 55.67(3) 4_565 4_565
Pb1 Ca2 Ca3 61.32(3) 2_545 4_565
C5 Ca2 Ca9 66.49(15) 1_545 2_645
C2 Ca2 Ca9 69.31(15) . 2_645
C4 Ca2 Ca9 90.65(12) 1_545 2_645
C6 Ca2 Ca9 45.69(12) 2_645 2_645
C3 Ca2 Ca9 93.31(12) . 2_645
C1 Ca2 Ca9 46.60(11) . 2_645
Pb2 Ca2 Ca9 60.25(3) . 2_645
Pb1 Ca2 Ca9 121.33(4) 4_565 2_645
Pb1 Ca2 Ca9 153.05(4) 2_545 2_645
Ca3 Ca2 Ca9 133.15(4) 4_565 2_645
C5 Ca2 Ca3 68.16(15) 1_545 2_545
C2 Ca2 Ca3 150.02(15) . 2_545
C4 Ca2 Ca3 43.99(12) 1_545 2_545
C6 Ca2 Ca3 92.51(12) 2_645 2_545
C3 Ca2 Ca3 132.02(12) . 2_545
C1 Ca2 Ca3 151.03(12) . 2_545
Pb2 Ca2 Ca3 117.29(4) . 2_545
Pb1 Ca2 Ca3 60.93(3) 4_565 2_545
Pb1 Ca2 Ca3 54.78(3) 2_545 2_545
Ca3 Ca2 Ca3 88.29(4) 4_565 2_545
Ca9 Ca2 Ca3 134.25(4) 2_645 2_545
C4 Ca3 C3 155.84(18) 2_545 4_566
C4 Ca3 Pb1 101.04(13) 2_545 .
C3 Ca3 Pb1 102.68(13) 4_566 .
C4 Ca3 Pb2 88.32(13) 2_545 .
C3 Ca3 Pb2 90.40(13) 4_566 .
Pb1 Ca3 Pb2 103.83(3) . .
C4 Ca3 Ca2 140.70(14) 2_545 4_566
C3 Ca3 Ca2 52.30(13) 4_566 4_566
Pb1 Ca3 Ca2 61.23(3) . 4_566
Pb2 Ca3 Ca2 128.50(4) . 4_566
C4 Ca3 Ca8 45.35(13) 2_545 2_545
C3 Ca3 Ca8 117.20(13) 4_566 2_545
Pb1 Ca3 Ca8 132.16(4) . 2_545
Pb2 Ca3 Ca8 53.67(3) . 2_545
Ca2 Ca3 Ca8 166.61(5) 4_566 2_545
C4 Ca3 Ca4 44.64(13) 2_545 2_545
C3 Ca3 Ca4 150.77(13) 4_566 2_545
Pb1 Ca3 Ca4 72.14(3) . 2_545
Pb2 Ca3 Ca4 64.13(3) . 2_545
Ca2 Ca3 Ca4 133.26(5) 4_566 2_545
Ca8 Ca3 Ca4 60.11(3) 2_545 2_545
C4 Ca3 Pb1 87.25(13) 2_545 3_566
C3 Ca3 Pb1 89.38(13) 4_566 3_566
Pb1 Ca3 Pb1 87.27(3) . 3_566
Pb2 Ca3 Pb1 168.67(4) . 3_566
Ca2 Ca3 Pb1 58.96(3) 4_566 3_566
Ca8 Ca3 Pb1 116.85(4) 2_545 3_566
Ca4 Ca3 Pb1 118.46(4) 2_545 3_566
C4 Ca3 Ca4 117.01(13) 2_545 3_566
C3 Ca3 Ca4 44.35(12) 4_566 3_566
Pb1 Ca3 Ca4 121.78(4) . 3_566
Pb2 Ca3 Ca4 118.75(4) . 3_566
Ca2 Ca3 Ca4 61.40(3) 4_566 3_566
Ca8 Ca3 Ca4 105.44(4) 2_545 3_566
Ca4 Ca3 Ca4 161.28(5) 2_545 3_566
Pb1 Ca3 Ca4 54.90(3) 3_566 3_566
C4 Ca3 Ca2 50.74(13) 2_545 2
C3 Ca3 Ca2 142.02(13) 4_566 2
Pb1 Ca3 Ca2 61.09(3) . 2
Pb2 Ca3 Ca2 125.68(4) . 2
Ca2 Ca3 Ca2 91.71(4) 4_566 2
Ca8 Ca3 Ca2 96.06(4) 2_545 2
Ca4 Ca3 Ca2 61.59(3) 2_545 2
Pb1 Ca3 Ca2 57.74(3) 3_566 2
Ca4 Ca3 Ca2 112.01(4) 3_566 2
C4 Ca3 Ca8 116.53(14) 2_545 4_566
C3 Ca3 Ca8 43.63(13) 4_566 4_566
Pb1 Ca3 Ca8 138.01(4) . 4_566
Pb2 Ca3 Ca8 61.67(3) . 4_566
Ca2 Ca3 Ca8 95.68(4) 4_566 4_566
Ca8 Ca3 Ca8 73.61(4) 2_545 4_566
Ca4 Ca3 Ca8 122.68(4) 2_545 4_566
Pb1 Ca3 Ca8 111.41(4) 3_566 4_566
Ca4 Ca3 Ca8 57.10(3) 3_566 4_566
Ca2 Ca3 Ca8 160.31(5) 2 4_566
C4 Ca3 Ca7 138.55(14) 2_545 4_566
C3 Ca3 Ca7 50.07(12) 4_566 4_566
Pb1 Ca3 Ca7 83.11(3) . 4_566
Pb2 Ca3 Ca7 51.24(2) . 4_566
Ca2 Ca3 Ca7 77.40(4) 4_566 4_566
Ca8 Ca3 Ca7 102.28(4) 2_545 4_566
Ca4 Ca3 Ca7 100.84(4) 2_545 4_566
Pb1 Ca3 Ca7 134.19(4) 3_566 4_566
Ca4 Ca3 Ca7 93.70(4) 3_566 4_566
Ca2 Ca3 Ca7 143.08(5) 2 4_566
Ca8 Ca3 Ca7 56.59(3) 4_566 4_566
C4 Ca4 C3 162.97(18) . 2
C4 Ca4 Pb1 95.47(13) . .
C3 Ca4 Pb1 96.08(13) 2 .
C4 Ca4 Ca8 132.56(14) . 2
C3 Ca4 Ca8 46.64(13) 2 2
Pb1 Ca4 Ca8 123.90(4) . 2
C4 Ca4 Pb2 95.32(13) . 1_565
C3 Ca4 Pb2 94.26(13) 2 1_565
Pb1 Ca4 Pb2 102.81(3) . 1_565
Ca8 Ca4 Pb2 54.21(3) 2 1_565
C4 Ca4 Ca3 44.89(13) . 2
C3 Ca4 Ca3 118.13(13) 2 2
Pb1 Ca4 Ca3 125.75(4) . 2
Ca8 Ca4 Ca3 109.94(4) 2 2
Pb2 Ca4 Ca3 114.11(4) 1_565 2
C4 Ca4 Ca8 45.23(13) . .
C3 Ca4 Ca8 130.93(14) 2 .
Pb1 Ca4 Ca8 65.85(3) . .
Ca8 Ca4 Ca8 168.45(4) 2 .
Pb2 Ca4 Ca8 133.16(4) 1_565 .
Ca3 Ca4 Ca8 59.90(3) 2 .
C4 Ca4 Ca3 152.16(14) . 3_566
C3 Ca4 Ca3 44.62(13) 2 3_566
Pb1 Ca4 Ca3 62.40(3) . 3_566
Ca8 Ca4 Ca3 62.25(3) 2 3_566
Pb2 Ca4 Ca3 75.18(3) 1_565 3_566
Ca3 Ca4 Ca3 162.44(5) 2 3_566
Ca8 Ca4 Ca3 125.63(4) . 3_566
C4 Ca4 Ca2 127.30(14) . 2
C3 Ca4 Ca2 50.56(13) 2 2
Pb1 Ca4 Ca2 60.31(3) . 2
Ca8 Ca4 Ca2 97.08(4) 2 2
Pb2 Ca4 Ca2 133.45(4) 1_565 2
Ca3 Ca4 Ca2 109.90(4) 2 2
Ca8 Ca4 Ca2 82.46(4) . 2
Ca3 Ca4 Ca2 58.41(3) 3_566 2
C4 Ca4 Ca10 51.54(13) . 2_655
C3 Ca4 Ca10 144.75(13) 2 2_655
Pb1 Ca4 Ca10 53.46(3) . 2_655
Ca8 Ca4 Ca10 131.77(5) 2 2_655
Pb2 Ca4 Ca10 78.37(3) 1_565 2_655
Ca3 Ca4 Ca10 95.97(4) 2 2_655
Ca8 Ca4 Ca10 58.01(3) . 2_655
Ca3 Ca4 Ca10 100.64(4) 3_566 2_655
Ca2 Ca4 Ca10 111.69(4) 2 2_655
C4 Ca4 Ca2 49.70(13) . 1_565
C3 Ca4 Ca2 128.21(13) 2 1_565
Pb1 Ca4 Ca2 128.36(4) . 1_565
Ca8 Ca4 Ca2 83.42(4) 2 1_565
Pb2 Ca4 Ca2 55.25(3) 1_565 1_565
Ca3 Ca4 Ca2 59.81(3) 2 1_565
Ca8 Ca4 Ca2 94.81(4) . 1_565
Ca3 Ca4 Ca2 130.24(4) 3_566 1_565
Ca2 Ca4 Ca2 168.80(4) 2 1_565
Ca10 Ca4 Ca2 75.38(3) 2_655 1_565
C4 Ca4 Ca5 115.87(14) . 2
C3 Ca4 Ca5 47.19(13) 2 2
Pb1 Ca4 Ca5 128.50(4) . 2
Ca8 Ca4 Ca5 61.50(3) 2 2
Pb2 Ca4 Ca5 112.92(4) 1_565 2
Ca3 Ca4 Ca5 70.99(4) 2 2
Ca8 Ca4 Ca5 108.06(4) . 2
Ca3 Ca4 Ca5 91.80(4) 3_566 2
Ca2 Ca4 Ca5 68.20(3) 2 2
Ca10 Ca4 Ca5 165.19(5) 2_655 2
Ca2 Ca4 Ca5 102.66(4) 1_565 2
C2 Ca5 C3 29.60(18) . .
C2 Ca5 C1 28.66(18) . .
C3 Ca5 C1 58.25(17) . .
C2 Ca5 Pb1 129.06(15) . .
C3 Ca5 Pb1 99.78(12) . .
C1 Ca5 Pb1 156.69(13) . .
C2 Ca5 Pb3 117.35(15) . 4_566
C3 Ca5 Pb3 146.86(12) . 4_566
C1 Ca5 Pb3 88.71(12) . 4_566
Pb1 Ca5 Pb3 112.42(4) . 4_566
C2 Ca5 Ca7 129.29(15) . 4_566
C3 Ca5 Ca7 136.77(13) . 4_566
C1 Ca5 Ca7 112.96(13) . 4_566
Pb1 Ca5 Ca7 88.12(4) . 4_566
Pb3 Ca5 Ca7 55.09(3) 4_566 4_566
C2 Ca5 Ca1 66.95(15) . .
C3 Ca5 Ca1 93.17(12) . .
C1 Ca5 Ca1 42.89(12) . .
Pb1 Ca5 Ca1 143.14(5) . .
Pb3 Ca5 Ca1 56.25(3) 4_566 .
Ca7 Ca5 Ca1 105.60(4) 4_566 .
C2 Ca5 Pb2 83.65(14) . .
C3 Ca5 Pb2 84.81(12) . .
C1 Ca5 Pb2 84.73(12) . .
Pb1 Ca5 Pb2 102.10(3) . .
Pb3 Ca5 Pb2 95.51(3) 4_566 .
Ca7 Ca5 Pb2 52.07(3) 4_566 .
Ca1 Ca5 Pb2 113.40(4) . .
C2 Ca5 Ca8 66.86(15) . .
C3 Ca5 Ca8 43.59(12) . .
C1 Ca5 Ca8 91.21(12) . .
Pb1 Ca5 Ca8 65.77(3) . .
Pb3 Ca5 Ca8 147.08(5) 4_566 .
Ca7 Ca5 Ca8 150.19(5) 4_566 .
Ca1 Ca5 Ca8 104.02(4) . .
Pb2 Ca5 Ca8 117.27(4) . .
C2 Ca5 Ca9 68.29(15) . 2_645
C3 Ca5 Ca9 93.80(12) . 2_645
C1 Ca5 Ca9 45.90(12) . 2_645
Pb1 Ca5 Ca9 154.11(5) . 2_645
Pb3 Ca5 Ca9 60.09(3) 4_566 2_645
Ca7 Ca5 Ca9 67.12(3) 4_566 2_645
Ca1 Ca5 Ca9 56.65(3) . 2_645
Pb2 Ca5 Ca9 57.11(3) . 2_645
Ca8 Ca5 Ca9 135.14(4) . 2_645
C2 Ca5 Ca4 67.68(15) . 2_545
C3 Ca5 Ca4 43.11(11) . 2_545
C1 Ca5 Ca4 93.42(12) . 2_545
Pb1 Ca5 Ca4 71.27(3) . 2_545
Pb3 Ca5 Ca4 156.50(5) 4_566 2_545
Ca7 Ca5 Ca4 103.04(4) 4_566 2_545
Ca1 Ca5 Ca4 134.62(4) . 2_545
Pb2 Ca5 Ca4 61.47(3) . 2_545
Ca8 Ca5 Ca4 56.35(3) . 2_545
Ca9 Ca5 Ca4 105.85(4) 2_645 2_545
C2 Ca5 Ca10 110.90(15) . 2_655
C3 Ca5 Ca10 97.68(12) . 2_655
C1 Ca5 Ca10 118.36(13) . 2_655
Pb1 Ca5 Ca10 52.26(3) . 2_655
Pb3 Ca5 Ca10 96.01(4) 4_566 2_655
Ca7 Ca5 Ca10 119.61(4) 4_566 2_655
Ca1 Ca5 Ca10 92.03(4) . 2_655
Pb2 Ca5 Ca10 154.34(4) . 2_655
Ca8 Ca5 Ca10 55.63(3) . 2_655
Ca9 Ca5 Ca10 147.24(5) 2_645 2_655
Ca4 Ca5 Ca10 103.46(4) 2_545 2_655
C5 Ca6 C6 28.64(18) . 2_655
C5 Ca6 C4 29.00(18) . .
C6 Ca6 C4 57.62(17) 2_655 .
C5 Ca6 C8 74.6(2) . .
C6 Ca6 C8 76.00(19) 2_655 .
C4 Ca6 C8 76.2(2) . .
C5 Ca6 Pb2 131.29(15) . 4_565
C6 Ca6 Pb2 157.93(13) 2_655 4_565
C4 Ca6 Pb2 102.87(13) . 4_565
C8 Ca6 Pb2 89.97(16) . 4_565
C5 Ca6 Pb3 117.76(15) . 3_665
C6 Ca6 Pb3 89.13(12) 2_655 3_665
C4 Ca6 Pb3 146.72(13) . 3_665
C8 Ca6 Pb3 95.52(18) . 3_665
Pb2 Ca6 Pb3 109.39(3) 4_565 3_665
C5 Ca6 Ca10 130.30(14) . 3_665
C6 Ca6 Ca10 114.96(13) 2_655 3_665
C4 Ca6 Ca10 136.34(13) . 3_665
C8 Ca6 Ca10 147.20(17) . 3_665
Pb2 Ca6 Ca10 86.04(4) 4_565 3_665
Pb3 Ca6 Ca10 55.82(3) 3_665 3_665
C5 Ca6 Ca8 68.11(14) . .
C6 Ca6 Ca8 91.98(12) 2_655 .
C4 Ca6 Ca8 45.57(12) . .
C8 Ca6 Ca8 52.76(19) . .
Pb2 Ca6 Ca8 65.96(3) 4_565 .
Pb3 Ca6 Ca8 146.66(5) 3_665 .
Ca10 Ca6 Ca8 147.98(5) 3_665 .
C5 Ca6 Ca1 67.64(15) . 2_655
C6 Ca6 Ca1 43.58(12) 2_655 2_655
C4 Ca6 Ca1 93.18(12) . 2_655
C8 Ca6 Ca1 57.49(18) . 2_655
Pb2 Ca6 Ca1 139.14(5) 4_565 2_655
Pb3 Ca6 Ca1 56.70(3) 3_665 2_655
Ca10 Ca6 Ca1 107.72(4) 3_665 2_655
Ca8 Ca6 Ca1 103.75(4) . 2_655
C5 Ca6 Pb1 83.65(14) . 4_575
C6 Ca6 Pb1 86.05(13) 2_655 4_575
C4 Ca6 Pb1 83.66(12) . 4_575
C8 Ca6 Pb1 158.12(15) . 4_575
Pb2 Ca6 Pb1 103.01(3) 4_565 4_575
Pb3 Ca6 Pb1 96.62(3) 3_665 4_575
Ca10 Ca6 Pb1 52.80(3) 3_665 4_575
Ca8 Ca6 Pb1 116.71(4) . 4_575
Ca1 Ca6 Pb1 116.08(4) 2_655 4_575
C5 Ca6 Ca11 68.39(14) . 1_565
C6 Ca6 Ca11 46.10(12) 2_655 1_565
C4 Ca6 Ca11 93.43(13) . 1_565
C8 Ca6 Ca11 112.74(17) . 1_565
Pb2 Ca6 Ca11 154.80(5) 4_565 1_565
Pb3 Ca6 Ca11 59.61(3) 3_665 1_565
Ca10 Ca6 Ca11 69.00(4) 3_665 1_565
Ca8 Ca6 Ca11 136.46(4) . 1_565
Ca1 Ca6 Ca11 57.08(3) 2_655 1_565
Pb1 Ca6 Ca11 59.43(3) 4_575 1_565
C5 Ca6 Ca3 65.69(15) . 2
C6 Ca6 Ca3 91.26(13) 2_655 2
C4 Ca6 Ca3 42.16(12) . 2
C8 Ca6 Ca3 109.00(18) . 2
Pb2 Ca6 Ca3 77.11(3) 4_565 2
Pb3 Ca6 Ca3 154.81(5) 3_665 2
Ca10 Ca6 Ca3 101.79(4) 3_665 2
Ca8 Ca6 Ca3 58.50(3) . 2
Ca1 Ca6 Ca3 133.32(4) 2_655 2
Pb1 Ca6 Ca3 58.31(3) 4_575 2
Ca11 Ca6 Ca3 103.93(4) 1_565 2
C2 Ca7 C8 88.5(3) . .
C2 Ca7 C1 28.54(18) . .
C8 Ca7 C1 91.4(2) . .
C2 Ca7 C3 27.70(18) . .
C8 Ca7 C3 83.5(3) . .
C1 Ca7 C3 56.17(16) . .
C2 Ca7 C7 92.91(19) . .
C8 Ca7 C7 23.9(2) . .
C1 Ca7 C7 84.28(18) . .
C3 Ca7 C7 98.32(17) . .
C2 Ca7 Pb2 117.64(15) . 4_565
C8 Ca7 Pb2 100.6(2) . 4_565
C1 Ca7 Pb2 144.32(13) . 4_565
C3 Ca7 Pb2 91.69(11) . 4_565
C7 Ca7 Pb2 118.61(14) . 4_565
C2 Ca7 Pb3 119.97(15) . .
C8 Ca7 Pb3 117.1(2) . .
C1 Ca7 Pb3 93.63(12) . .
C3 Ca7 Pb3 145.25(12) . .
C7 Ca7 Pb3 94.79(13) . .
Pb2 Ca7 Pb3 109.88(4) 4_565 .
C2 Ca7 Ca1 69.76(15) . .
C8 Ca7 Ca1 70.4(2) . .
C1 Ca7 Ca1 45.09(12) . .
C3 Ca7 Ca1 93.77(11) . .
C7 Ca7 Ca1 50.83(13) . .
Pb2 Ca7 Ca1 168.78(5) 4_565 .
Pb3 Ca7 Ca1 70.26(3) . .
C2 Ca7 Ca5 109.76(15) . 4_565
C8 Ca7 Ca5 160.7(2) . 4_565
C1 Ca7 Ca5 107.58(13) . 4_565
C3 Ca7 Ca5 109.53(12) . 4_565
C7 Ca7 Ca5 151.85(14) . 4_565
Pb2 Ca7 Ca5 65.85(3) 4_565 4_565
Pb3 Ca7 Ca5 59.79(3) . 4_565
Ca1 Ca7 Ca5 121.07(5) . 4_565
C2 Ca7 Ca8 69.51(14) . .
C8 Ca7 Ca8 55.6(2) . .
C1 Ca7 Ca8 94.46(12) . .
C3 Ca7 Ca8 45.31(11) . .
C7 Ca7 Ca8 78.91(14) . .
Pb2 Ca7 Ca8 66.58(3) 4_565 .
Pb3 Ca7 Ca8 169.19(5) . .
Ca1 Ca7 Ca8 111.08(4) . .
Ca5 Ca7 Ca8 123.96(4) 4_565 .
C2 Ca7 Ca11 63.50(14) . .
C8 Ca7 Ca11 128.9(2) . .
C1 Ca7 Ca11 43.93(12) . .
C3 Ca7 Ca11 86.97(12) . .
C7 Ca7 Ca11 111.17(14) . .
Pb2 Ca7 Ca11 129.83(4) 4_565 .
Pb3 Ca7 Ca11 58.28(3) . .
Ca1 Ca7 Ca11 60.36(3) . .
Ca5 Ca7 Ca11 67.55(3) 4_565 .
Ca8 Ca7 Ca11 132.16(4) . .
C2 Ca7 Ca3 60.67(15) . 4_565
C8 Ca7 Ca3 115.3(2) . 4_565
C1 Ca7 Ca3 84.58(12) . 4_565
C3 Ca7 Ca3 42.49(11) . 4_565
C7 Ca7 Ca3 136.73(14) . 4_565
Pb2 Ca7 Ca3 59.87(3) 4_565 4_565
Pb3 Ca7 Ca3 127.57(4) . 4_565
Ca1 Ca7 Ca3 129.50(4) . 4_565
Ca5 Ca7 Ca3 70.92(4) 4_565 4_565
Ca8 Ca7 Ca3 60.49(3) . 4_565
Ca11 Ca7 Ca3 88.21(4) . 4_565
C3 Ca8 C4 162.31(19) . .
C3 Ca8 C8 82.2(2) . .
C4 Ca8 C8 80.4(2) . .
C3 Ca8 Pb2 102.28(13) . 2
C4 Ca8 Pb2 94.87(13) . 2
C8 Ca8 Pb2 174.04(15) . 2
C3 Ca8 Ca4 46.45(12) . 2_545
C4 Ca8 Ca4 143.72(13) . 2_545
C8 Ca8 Ca4 118.85(19) . 2_545
Pb2 Ca8 Ca4 63.30(3) 2 2_545
C3 Ca8 Ca10 110.37(13) . 2_655
C4 Ca8 Ca10 54.02(13) . 2_655
C8 Ca8 Ca10 45.67(15) . 2_655
Pb2 Ca8 Ca10 128.46(4) 2 2_655
Ca4 Ca8 Ca10 115.82(4) 2_545 2_655
C3 Ca8 Ca7 53.91(12) . .
C4 Ca8 Ca7 113.65(13) . .
C8 Ca8 Ca7 45.29(15) . .
Pb2 Ca8 Ca7 140.65(4) 2 .
Ca4 Ca8 Ca7 100.34(4) 2_545 .
Ca10 Ca8 Ca7 90.81(4) 2_655 .
C3 Ca8 Ca6 120.25(13) . .
C4 Ca8 Ca6 49.97(13) . .
C8 Ca8 Ca6 54.76(19) . .
Pb2 Ca8 Ca6 124.48(4) 2 .
Ca4 Ca8 Ca6 166.25(5) 2_545 .
Ca10 Ca8 Ca6 69.59(4) 2_655 .
Ca7 Ca8 Ca6 66.37(4) . .
C3 Ca8 Ca3 150.05(13) . 2
C4 Ca8 Ca3 44.94(13) . 2
C8 Ca8 Ca3 115.95(19) . 2
Pb2 Ca8 Ca3 61.73(3) 2 2
Ca4 Ca8 Ca3 125.02(5) 2_545 2
Ca10 Ca8 Ca3 98.87(4) 2_655 2
Ca7 Ca8 Ca3 121.40(4) . 2
Ca6 Ca8 Ca3 63.77(4) . 2
C3 Ca8 Ca4 140.57(13) . .
C4 Ca8 Ca4 44.57(13) . .
C8 Ca8 Ca4 107.06(15) . .
Pb2 Ca8 Ca4 66.99(3) 2 .
Ca4 Ca8 Ca4 99.16(3) 2_545 .
Ca10 Ca8 Ca4 62.36(4) 2_655 .
Ca7 Ca8 Ca4 151.87(5) . .
Ca6 Ca8 Ca4 94.52(4) . .
Ca3 Ca8 Ca4 59.98(3) 2 .
C3 Ca8 Pb2 86.30(12) . 4_565
C4 Ca8 Pb2 94.48(13) . 4_565
C8 Ca8 Pb2 82.26(17) . 4_565
Pb2 Ca8 Pb2 101.81(3) 2 4_565
Ca4 Ca8 Pb2 117.26(4) 2_545 4_565
Ca10 Ca8 Pb2 118.66(4) 2_655 4_565
Ca7 Ca8 Pb2 51.72(3) . 4_565
Ca6 Ca8 Pb2 52.26(3) . 4_565
Ca3 Ca8 Pb2 73.75(3) 2 4_565
Ca4 Ca8 Pb2 132.35(4) . 4_565
C3 Ca8 Ca3 43.72(13) . 4_565
C4 Ca8 Ca3 147.17(13) . 4_565
C8 Ca8 Ca3 107.62(15) . 4_565
Pb2 Ca8 Ca3 78.32(3) 2 4_565
Ca4 Ca8 Ca3 60.65(3) 2_545 4_565
Ca10 Ca8 Ca3 150.35(5) 2_655 4_565
Ca7 Ca8 Ca3 62.92(3) . 4_565
Ca6 Ca8 Ca3 108.01(4) . 4_565
Ca3 Ca8 Ca3 106.39(4) 2 4_565
Ca4 Ca8 Ca3 145.18(5) . 4_565
Pb2 Ca8 Ca3 56.63(3) 4_565 4_565
C6 Ca9 C1 78.89(18) . 2_655
C6 Ca9 C7 78.22(19) . .
C1 Ca9 C7 78.18(18) 2_655 .
C6 Ca9 Pb3 91.92(13) . .
C1 Ca9 Pb3 166.91(13) 2_655 .
C7 Ca9 Pb3 90.91(13) . .
C6 Ca9 Ca1 106.68(13) . 2_655
C1 Ca9 Ca1 44.96(12) 2_655 2_655
C7 Ca9 Ca1 52.25(12) . 2_655
Pb3 Ca9 Ca1 131.73(4) . 2_655
C6 Ca9 Pb2 93.67(13) . 2_655
C1 Ca9 Pb2 88.60(12) 2_655 2_655
C7 Ca9 Pb2 165.56(14) . 2_655
Pb3 Ca9 Pb2 101.39(3) . 2_655
Ca1 Ca9 Pb2 120.70(4) 2_655 2_655
C6 Ca9 Pb3 162.62(13) . 3_665
C1 Ca9 Pb3 86.12(13) 2_655 3_665
C7 Ca9 Pb3 90.21(14) . 3_665
Pb3 Ca9 Pb3 101.29(3) . 3_665
Ca1 Ca9 Pb3 56.01(3) 2_655 3_665
Pb2 Ca9 Pb3 94.72(3) 2_655 3_665
C6 Ca9 Ca1 42.80(13) . .
C1 Ca9 Ca1 101.21(13) 2_655 .
C7 Ca9 Ca1 48.85(13) . .
Pb3 Ca9 Ca1 65.88(3) . .
Ca1 Ca9 Ca1 98.53(3) 2_655 .
Pb2 Ca9 Ca1 130.17(4) 2_655 .
Pb3 Ca9 Ca1 134.26(4) 3_665 .
C6 Ca9 Ca2 50.89(13) . 2_655
C1 Ca9 Ca2 51.35(13) 2_655 2_655
C7 Ca9 Ca2 110.27(14) . 2_655
Pb3 Ca9 Ca2 128.43(4) . 2_655
Ca1 Ca9 Ca2 96.23(4) 2_655 2_655
Pb2 Ca9 Ca2 55.97(3) 2_655 2_655
Pb3 Ca9 Ca2 124.06(4) 3_665 2_655
Ca1 Ca9 Ca2 93.12(4) . 2_655
C6 Ca9 Ca11 45.96(12) . 2_655
C1 Ca9 Ca11 44.75(13) 2_655 2_655
C7 Ca9 Ca11 50.15(14) . 2_655
Pb3 Ca9 Ca11 122.32(4) . 2_655
Ca1 Ca9 Ca11 60.73(3) 2_655 2_655
Pb2 Ca9 Ca11 115.85(4) 2_655 2_655
Pb3 Ca9 Ca11 116.70(4) 3_665 2_655
Ca1 Ca9 Ca11 56.46(3) . 2_655
Ca2 Ca9 Ca11 60.13(3) 2_655 2_655
C6 Ca9 Ca5 117.25(13) . 2_655
C1 Ca9 Ca5 47.62(12) 2_655 2_655
C7 Ca9 Ca5 112.28(13) . 2_655
Pb3 Ca9 Ca5 145.21(4) . 2_655
Ca1 Ca9 Ca5 60.43(3) 2_655 2_655
Pb2 Ca9 Ca5 60.70(3) 2_655 2_655
Pb3 Ca9 Ca5 55.27(3) 3_665 2_655
Ca1 Ca9 Ca5 148.82(4) . 2_655
Ca2 Ca9 Ca5 68.83(3) 2_655 2_655
Ca11 Ca9 Ca5 92.37(4) 2_655 2_655
C6 Ca9 Ca10 46.95(13) . .
C1 Ca9 Ca10 122.13(13) 2_655 .
C7 Ca9 Ca10 104.01(13) . .
Pb3 Ca9 Ca10 53.24(3) . .
Ca1 Ca9 Ca10 151.25(5) 2_655 .
Pb2 Ca9 Ca10 78.02(3) 2_655 .
Pb3 Ca9 Ca10 150.15(4) 3_665 .
Ca1 Ca9 Ca10 55.28(3) . .
Ca2 Ca9 Ca10 75.78(3) 2_655 .
Ca11 Ca9 Ca10 92.14(4) 2_655 .
Ca5 Ca9 Ca10 135.88(4) 2_655 .
C5 Ca10 C8 83.2(2) 2_645 2_645
C5 Ca10 C6 28.66(18) 2_645 .
C8 Ca10 C6 84.5(3) 2_645 .
C5 Ca10 C4 27.18(18) 2_645 2_645
C8 Ca10 C4 81.4(2) 2_645 2_645
C6 Ca10 C4 55.79(17) . 2_645
C5 Ca10 C7 96.35(19) 2_645 2_645
C8 Ca10 C7 22.4(2) 2_645 2_645
C6 Ca10 C7 87.49(18) . 2_645
C4 Ca10 C7 101.32(18) 2_645 2_645
C5 Ca10 Pb1 117.80(14) 2_645 2_645
C8 Ca10 Pb1 105.6(2) 2_645 2_645
C6 Ca10 Pb1 144.99(13) . 2_645
C4 Ca10 Pb1 91.99(12) 2_645 2_645
C7 Ca10 Pb1 114.64(13) 2_645 2_645
C5 Ca10 Pb3 120.94(14) 2_645 .
C8 Ca10 Pb3 114.8(2) 2_645 .
C6 Ca10 Pb3 94.31(12) . .
C4 Ca10 Pb3 145.83(12) 2_645 .
C7 Ca10 Pb3 92.46(14) 2_645 .
Pb1 Ca10 Pb3 110.51(4) 2_645 .
C5 Ca10 Ca1 70.19(14) 2_645 .
C8 Ca10 Ca1 63.1(2) 2_645 .
C6 Ca10 Ca1 45.66(12) . .
C4 Ca10 Ca1 93.63(12) 2_645 .
C7 Ca10 Ca1 51.97(12) 2_645 .
Pb1 Ca10 Ca1 166.33(5) 2_645 .
Pb3 Ca10 Ca1 70.56(3) . .
C5 Ca10 Ca6 111.47(14) 2_645 3_665
C8 Ca10 Ca6 165.2(2) 2_645 3_665
C6 Ca10 Ca6 109.30(13) . 3_665
C4 Ca10 Ca6 110.61(12) 2_645 3_665
C7 Ca10 Ca6 148.06(14) 2_645 3_665
Pb1 Ca10 Ca6 66.39(3) 2_645 3_665
Pb3 Ca10 Ca6 60.23(3) . 3_665
Ca1 Ca10 Ca6 122.67(5) . 3_665
C5 Ca10 Ca8 68.21(14) 2_645 2_645
C8 Ca10 Ca8 55.5(2) 2_645 2_645
C6 Ca10 Ca8 92.61(13) . 2_645
C4 Ca10 Ca8 45.42(12) 2_645 2_645
C7 Ca10 Ca8 77.36(14) 2_645 2_645
Pb1 Ca10 Ca8 68.25(3) 2_645 2_645
Pb3 Ca10 Ca8 167.44(5) . 2_645
Ca1 Ca10 Ca8 107.57(4) . 2_645
Ca6 Ca10 Ca8 126.74(5) 3_665 2_645
C5 Ca10 Ca4 62.63(14) 2_645 2_645
C8 Ca10 Ca4 114.0(2) 2_645 2_645
C6 Ca10 Ca4 87.47(13) . 2_645
C4 Ca10 Ca4 42.95(11) 2_645 2_645
C7 Ca10 Ca4 136.37(14) 2_645 2_645
Pb1 Ca10 Ca4 57.67(3) 2_645 2_645
Pb3 Ca10 Ca4 131.13(4) . 2_645
Ca1 Ca10 Ca4 132.53(4) . 2_645
Ca6 Ca10 Ca4 73.14(4) 3_665 2_645
Ca8 Ca10 Ca4 59.63(3) 2_645 2_645
C5 Ca10 Ca9 64.55(14) 2_645 .
C8 Ca10 Ca9 121.8(2) 2_645 .
C6 Ca10 Ca9 44.53(12) . .
C4 Ca10 Ca9 87.59(12) 2_645 .
C7 Ca10 Ca9 112.53(13) 2_645 .
Pb1 Ca10 Ca9 131.91(4) 2_645 .
Pb3 Ca10 Ca9 58.24(3) . .
Ca1 Ca10 Ca9 60.85(3) . .
Ca6 Ca10 Ca9 68.92(4) 3_665 .
Ca8 Ca10 Ca9 132.45(4) 2_645 .
Ca4 Ca10 Ca9 93.15(4) 2_645 .
C1 Ca11 C6 79.18(18) . 2_645
C1 Ca11 C7 79.85(18) . 2_645
C6 Ca11 C7 78.27(18) 2_645 2_645
C1 Ca11 Pb3 91.32(13) . .
C6 Ca11 Pb3 167.24(13) 2_645 .
C7 Ca11 Pb3 91.77(13) 2_645 .
C1 Ca11 Ca1 106.80(13) . 2_645
C6 Ca11 Ca1 45.11(13) 2_645 2_645
C7 Ca11 Ca1 50.99(13) 2_645 2_645
Pb3 Ca11 Ca1 132.39(4) . 2_645
C1 Ca11 Pb3 163.20(13) . 3_655
C6 Ca11 Pb3 87.27(13) 2_645 3_655
C7 Ca11 Pb3 87.75(13) 2_645 3_655
Pb3 Ca11 Pb3 100.42(3) . 3_655
Ca1 Ca11 Pb3 56.40(3) 2_645 3_655
C1 Ca11 Ca1 42.71(13) . .
C6 Ca11 Ca1 101.57(13) 2_645 .
C7 Ca11 Ca1 50.52(13) 2_645 .
Pb3 Ca11 Ca1 65.74(3) . .
Ca1 Ca11 Ca1 98.61(3) 2_645 .
Pb3 Ca11 Ca1 133.00(4) 3_655 .
C1 Ca11 Pb1 94.86(13) . 4_565
C6 Ca11 Pb1 87.53(13) 2_645 4_565
C7 Ca11 Pb1 165.53(13) 2_645 4_565
Pb3 Ca11 Pb1 101.87(3) . 4_565
Ca1 Ca11 Pb1 119.33(4) 2_645 4_565
Pb3 Ca11 Pb1 94.44(3) 3_655 4_565
Ca1 Ca11 Pb1 131.60(4) . 4_565
C1 Ca11 Ca2 50.88(13) . .
C6 Ca11 Ca2 50.16(13) 2_645 .
C7 Ca11 Ca2 110.12(14) 2_645 .
Pb3 Ca11 Ca2 128.63(4) . .
Ca1 Ca11 Ca2 95.13(4) 2_645 .
Pb3 Ca11 Ca2 125.37(4) 3_655 .
Ca1 Ca11 Ca2 92.84(4) . .
Pb1 Ca11 Ca2 57.30(3) 4_565 .
C1 Ca11 Ca6 118.41(13) . 1_545
C6 Ca11 Ca6 47.78(13) 2_645 1_545
C7 Ca11 Ca6 110.64(13) 2_645 1_545
Pb3 Ca11 Ca6 144.81(4) . 1_545
Ca1 Ca11 Ca6 59.82(3) 2_645 1_545
Pb3 Ca11 Ca6 55.75(3) 3_655 1_545
Ca1 Ca11 Ca6 149.28(5) . 1_545
Pb1 Ca11 Ca6 59.97(3) 4_565 1_545
Ca2 Ca11 Ca6 69.71(3) . 1_545
C1 Ca11 Ca9 46.07(13) . 2_645
C6 Ca11 Ca9 45.00(12) 2_645 2_645
C7 Ca11 Ca9 51.10(13) 2_645 2_645
Pb3 Ca11 Ca9 122.30(4) . 2_645
Ca1 Ca11 Ca9 60.73(3) 2_645 2_645
Pb3 Ca11 Ca9 117.13(4) 3_655 2_645
Ca1 Ca11 Ca9 56.57(3) . 2_645
Pb1 Ca11 Ca9 115.98(4) 4_565 2_645
Ca2 Ca11 Ca9 59.03(3) . 2_645
Ca6 Ca11 Ca9 92.76(4) 1_545 2_645
C1 Ca11 Ca7 47.07(13) . .
C6 Ca11 Ca7 122.21(13) 2_645 .
C7 Ca11 Ca7 106.04(13) 2_645 .
Pb3 Ca11 Ca7 52.66(2) . .
Ca1 Ca11 Ca7 151.67(5) 2_645 .
Pb3 Ca11 Ca7 149.06(4) 3_655 .
Ca1 Ca11 Ca7 55.68(3) . .
Pb1 Ca11 Ca7 79.10(3) 4_565 .
Ca2 Ca11 Ca7 76.40(3) . .
Ca6 Ca11 Ca7 136.51(4) 1_545 .
Ca9 Ca11 Ca7 92.46(4) 2_645 .
C2 C1 Ca1 132.1(5) . .
C2 C1 Ca11 120.0(4) . .
Ca1 C1 Ca11 91.48(19) . .
C2 C1 Ca9 126.5(4) . 2_645
Ca1 C1 Ca9 85.20(17) . 2_645
Ca11 C1 Ca9 89.18(18) . 2_645
C2 C1 Ca5 63.2(3) . .
Ca1 C1 Ca5 87.90(18) . .
Ca11 C1 Ca5 175.7(2) . .
Ca9 C1 Ca5 86.48(16) 2_645 .
C2 C1 Ca7 64.4(3) . .
Ca1 C1 Ca7 82.71(17) . .
Ca11 C1 Ca7 89.00(17) . .
Ca9 C1 Ca7 167.7(2) 2_645 .
Ca5 C1 Ca7 95.19(18) . .
C2 C1 Ca2 60.2(3) . .
Ca1 C1 Ca2 166.6(2) . .
Ca11 C1 Ca2 84.25(17) . .
Ca9 C1 Ca2 82.05(16) 2_645 .
Ca5 C1 Ca2 95.40(17) . .
Ca7 C1 Ca2 109.83(19) . .
C1 C2 C3 174.8(6) . .
C1 C2 Ca5 88.1(4) . .
C3 C2 Ca5 86.8(4) . .
C1 C2 Ca7 87.1(4) . .
C3 C2 Ca7 93.5(4) . .
Ca5 C2 Ca7 110.6(2) . .
C1 C2 Ca2 92.5(4) . .
C3 C2 Ca2 90.8(4) . .
Ca5 C2 Ca2 114.3(2) . .
Ca7 C2 Ca2 135.1(3) . .
C2 C3 Ca4 132.4(4) . 2_545
C2 C3 Ca8 127.8(4) . .
Ca4 C3 Ca8 86.91(17) 2_545 .
C2 C3 Ca3 114.9(4) . 4_565
Ca4 C3 Ca3 91.03(18) 2_545 4_565
Ca8 C3 Ca3 92.65(18) . 4_565
C2 C3 Ca5 63.6(3) . .
Ca4 C3 Ca5 89.70(17) 2_545 .
Ca8 C3 Ca5 88.85(17) . .
Ca3 C3 Ca5 178.4(2) 4_565 .
C2 C3 Ca2 60.9(3) . .
Ca4 C3 Ca2 85.88(17) 2_545 .
Ca8 C3 Ca2 171.2(2) . .
Ca3 C3 Ca2 82.51(16) 4_565 .
Ca5 C3 Ca2 96.08(17) . .
C2 C3 Ca7 58.8(3) . .
Ca4 C3 Ca7 167.5(2) 2_545 .
Ca8 C3 Ca7 80.78(16) . .
Ca3 C3 Ca7 87.44(16) 4_565 .
Ca5 C3 Ca7 92.16(17) . .
Ca2 C3 Ca7 106.19(17) . .
C5 C4 Ca4 118.9(4) . .
C5 C4 Ca3 131.3(4) . 2
Ca4 C4 Ca3 90.48(19) . 2
C5 C4 Ca8 124.9(4) . .
Ca4 C4 Ca8 90.21(19) . .
Ca3 C4 Ca8 89.72(18) 2 .
C5 C4 Ca6 63.3(3) . .
Ca4 C4 Ca6 174.3(3) . .
Ca3 C4 Ca6 91.38(18) 2 .
Ca8 C4 Ca6 84.46(17) . .
C5 C4 Ca2 60.6(3) . 1_565
Ca4 C4 Ca2 87.37(17) . 1_565
Ca3 C4 Ca2 85.27(17) 2 1_565
Ca8 C4 Ca2 174.4(2) . 1_565
Ca6 C4 Ca2 98.11(18) . 1_565
C5 C4 Ca10 58.8(3) . 2_655
Ca4 C4 Ca10 85.51(16) . 2_655
Ca3 C4 Ca10 169.4(2) 2 2_655
Ca8 C4 Ca10 80.55(16) . 2_655
Ca6 C4 Ca10 91.74(17) . 2_655
Ca2 C4 Ca10 104.26(18) 1_565 2_655
C6 C5 C4 175.3(6) 2_655 .
C6 C5 Ca6 87.9(4) 2_655 .
C4 C5 Ca6 87.7(4) . .
C6 C5 Ca2 92.3(4) 2_655 1_565
C4 C5 Ca2 91.3(4) . 1_565
Ca6 C5 Ca2 117.7(2) . 1_565
C6 C5 Ca10 85.8(4) 2_655 2_655
C4 C5 Ca10 94.0(4) . 2_655
Ca6 C5 Ca10 110.3(2) . 2_655
Ca2 C5 Ca10 131.9(2) 1_565 2_655
C5 C6 Ca1 131.6(4) 2_645 .
C5 C6 Ca9 121.3(4) 2_645 .
Ca1 C6 Ca9 91.07(19) . .
C5 C6 Ca11 126.3(4) 2_645 2_655
Ca1 C6 Ca11 85.04(17) . 2_655
Ca9 C6 Ca11 89.04(18) . 2_655
C5 C6 Ca10 65.5(3) 2_645 .
Ca1 C6 Ca10 82.09(17) . .
Ca9 C6 Ca10 88.52(17) . .
Ca11 C6 Ca10 166.9(2) 2_655 .
C5 C6 Ca6 63.5(3) 2_645 2_645
Ca1 C6 Ca6 86.58(18) . 2_645
Ca9 C6 Ca6 174.8(2) . 2_645
Ca11 C6 Ca6 86.13(16) 2_655 2_645
Ca10 C6 Ca6 95.75(18) . 2_645
C5 C6 Ca2 60.2(3) 2_645 2_655
Ca1 C6 Ca2 167.6(2) . 2_655
Ca9 C6 Ca2 83.42(16) . 2_655
Ca11 C6 Ca2 83.81(16) 2_655 2_655
Ca10 C6 Ca2 108.73(19) . 2_655
Ca6 C6 Ca2 97.98(18) 2_645 2_655
C8 C7 Ca1 119.4(6) . .
C8 C7 Ca1 95.7(6) . 2_655
Ca1 C7 Ca1 144.6(3) . 2_655
C8 C7 Ca11 145.3(6) . 2_655
Ca1 C7 Ca11 75.16(18) . 2_655
Ca1 C7 Ca11 78.17(17) 2_655 2_655
C8 C7 Ca9 132.8(6) . .
Ca1 C7 Ca9 78.65(17) . .
Ca1 C7 Ca9 73.60(16) 2_655 .
Ca11 C7 Ca9 78.75(18) 2_655 .
C8 C7 Ca7 59.2(5) . .
Ca1 C7 Ca7 73.75(15) . .
Ca1 C7 Ca7 127.3(2) 2_655 .
Ca11 C7 Ca7 148.6(2) 2_655 .
Ca9 C7 Ca7 90.58(18) . .
C8 C7 Ca10 54.4(4) . 2_655
Ca1 C7 Ca10 133.3(2) . 2_655
Ca1 C7 Ca10 69.93(14) 2_655 2_655
Ca11 C7 Ca10 91.99(18) 2_655 2_655
Ca9 C7 Ca10 143.5(2) . 2_655
Ca7 C7 Ca10 112.9(2) . 2_655
C7 C8 Ca7 96.9(5) . .
C7 C8 Ca10 103.2(5) . 2_655
Ca7 C8 Ca10 157.2(4) . 2_655
C7 C8 Ca8 166.4(7) . .
Ca7 C8 Ca8 79.2(2) . .
Ca10 C8 Ca8 78.8(2) 2_655 .
C7 C8 Ca6 120.6(7) . .
Ca7 C8 Ca6 87.2(2) . .
Ca10 C8 Ca6 91.7(3) 2_655 .
Ca8 C8 Ca6 72.5(2) . .
C7 C8 Ca1 62.4(5) . 2_655
Ca7 C8 Ca1 128.8(3) . 2_655
Ca10 C8 Ca1 71.3(2) 2_655 2_655
Ca8 C8 Ca1 130.0(3) . 2_655
Ca6 C8 Ca1 69.4(2) . 2_655

loop_
_geom_bond_atom_site_label_1
_geom_bond_atom_site_label_2
_geom_bond_distance
_geom_bond_site_symmetry_2
Pb1 Ca10 3.1791(12) 2_655
Pb1 Ca5 3.2255(12) .
Pb1 Ca3 3.3009(13) .
Pb1 Ca4 3.3436(12) .
Pb1 Ca2 3.5037(12) 4_566
Pb1 Ca2 3.5370(12) 2
Pb1 Ca3 3.6216(13) 3_566
Pb1 Ca11 3.6371(13) 4_566
Pb1 Ca6 3.6573(14) 4_576
Pb1 Ca8 3.7771(13) .
Pb1 Ca4 4.0636(13) 2_545
Pb2 Ca7 3.1533(12) 4_566
Pb2 Ca6 3.1918(12) 4_566
Pb2 Ca8 3.1992(13) 2_545
Pb2 Ca2 3.3528(12) .
Pb2 Ca3 3.4974(12) .
Pb2 Ca9 3.5127(13) 2_645
Pb2 Ca4 3.5234(13) 1_545
Pb2 Ca5 3.6480(14) .
Pb2 Ca8 3.6860(13) 4_566
Pb2 Ca4 3.7633(13) 2_545
Pb3 Ca7 3.1933(12) .
Pb3 Ca10 3.2085(12) .
Pb3 Ca1 3.2976(13) 4_565
Pb3 Ca5 3.3651(12) 4_565
Pb3 Ca6 3.3667(12) 3_665
Pb3 Ca9 3.4052(12) .
Pb3 Ca11 3.4161(12) .
Pb3 Ca11 3.5133(12) 3_655
Pb3 Ca9 3.5495(12) 3_665
Pb3 Ca1 3.8275(13) .
Ca1 C1 2.462(6) .
Ca1 C6 2.464(6) .
Ca1 C7 2.785(7) .
Ca1 C7 2.862(6) 2_645
Ca1 C8 3.213(10) 2_645
Ca1 Pb3 3.2976(13) 4_566
Ca1 Ca10 3.4121(17) .
Ca1 Ca7 3.4482(17) .
Ca1 Ca11 3.4642(17) 2_655
Ca1 Ca9 3.4718(17) 2_645
Ca1 Ca6 3.5675(17) 2_645
Ca1 Ca5 3.6147(17) .
Ca2 C5 2.463(6) 1_545
Ca2 C2 2.487(6) .
Ca2 C4 2.825(6) 1_545
Ca2 C6 2.835(6) 2_645
Ca2 C3 2.845(6) .
Ca2 C1 2.862(6) .
Ca2 Pb1 3.5038(12) 4_565
Ca2 Pb1 3.5369(12) 2_545
Ca2 Ca3 3.5649(17) 4_565
Ca2 Ca9 3.6295(17) 2_645
Ca2 Ca3 3.6356(17) 2_545
Ca3 C4 2.534(6) 2_545
Ca3 C3 2.551(6) 4_566
Ca3 Ca2 3.5650(17) 4_566
Ca3 Ca8 3.5869(17) 2_545
Ca3 Ca4 3.5899(17) 2_545
Ca3 Pb1 3.6217(13) 3_566
Ca3 Ca4 3.6312(17) 3_566
Ca3 Ca2 3.6356(17) 2
Ca3 Ca8 3.6871(17) 4_566
Ca3 Ca7 3.7723(17) 4_566
Ca4 C4 2.522(6) .
Ca4 C3 2.539(5) 2
Ca4 Ca8 3.4980(17) 2
Ca4 Pb2 3.5233(13) 1_565
Ca4 Ca3 3.5898(17) 2
Ca4 Ca8 3.5944(17) .
Ca4 Ca3 3.6312(17) 3_566
Ca4 Ca2 3.6745(17) 2
Ca4 Ca10 3.6906(17) 2_655
Ca4 Ca2 3.6993(17) 1_565
Ca4 Ca5 3.7152(18) 2
Ca5 C2 2.446(6) .
Ca5 C3 2.726(6) .
Ca5 C1 2.739(6) .
Ca5 Pb3 3.3651(12) 4_566
Ca5 Ca7 3.5329(18) 4_566
Ca5 Ca8 3.6930(17) .
Ca5 Ca9 3.7003(17) 2_645
Ca5 Ca4 3.7153(18) 2_545
Ca5 Ca10 3.8717(18) 2_655
Ca6 C5 2.446(6) .
Ca6 C6 2.732(6) 2_655
Ca6 C4 2.736(6) .
Ca6 C8 3.046(9) .
Ca6 Pb2 3.1918(12) 4_565
Ca6 Pb3 3.3667(12) 3_665
Ca6 Ca10 3.4846(18) 3_665
Ca6 Ca8 3.5566(17) .
Ca6 Ca1 3.5675(17) 2_655
Ca6 Pb1 3.6573(14) 4_575
Ca6 Ca11 3.6801(17) 1_565
Ca6 Ca3 3.7736(17) 2
Ca7 C2 2.481(6) .
Ca7 C8 2.559(8) .
Ca7 C1 2.747(6) .
Ca7 C3 2.895(5) .
Ca7 C7 2.957(7) .
Ca7 Pb2 3.1533(12) 4_565
Ca7 Ca5 3.5330(18) 4_565
Ca7 Ca8 3.5366(17) .
Ca7 Ca11 3.7509(17) .
Ca7 Ca3 3.7723(17) 4_565
Ca8 C3 2.547(6) .
Ca8 C4 2.552(6) .
Ca8 C8 2.969(9) .
Ca8 Pb2 3.1992(13) 2
Ca8 Ca4 3.4979(17) 2_545
Ca8 Ca10 3.5335(17) 2_655
Ca8 Ca3 3.5869(17) 2
Ca8 Pb2 3.6860(13) 4_565
Ca8 Ca3 3.6871(17) 4_565
Ca9 C6 2.614(6) .
Ca9 C1 2.662(6) 2_655
Ca9 C7 2.933(7) .
Ca9 Ca1 3.4719(17) 2_655
Ca9 Pb2 3.5127(13) 2_655
Ca9 Pb3 3.5495(12) 3_665
Ca9 Ca2 3.6294(17) 2_655
Ca9 Ca11 3.6966(17) 2_655
Ca9 Ca5 3.7004(17) 2_655
Ca9 Ca10 3.7266(17) .
Ca10 C5 2.485(6) 2_645
Ca10 C8 2.577(8) 2_645
Ca10 C6 2.724(6) .
Ca10 C4 2.899(6) 2_645
Ca10 C7 3.084(6) 2_645
Ca10 Pb1 3.1791(12) 2_645
Ca10 Ca6 3.4846(18) 3_665
Ca10 Ca8 3.5335(17) 2_645
Ca10 Ca4 3.6906(17) 2_645
Ca11 C1 2.603(6) .
Ca11 C6 2.658(6) 2_645
Ca11 C7 2.894(7) 2_645
Ca11 Ca1 3.4642(17) 2_645
Ca11 Pb3 3.5133(12) 3_655
Ca11 Pb1 3.6372(13) 4_565
Ca11 Ca6 3.6801(17) 1_545
Ca11 Ca9 3.6967(17) 2_645
C1 C2 1.314(8) .
C1 Ca9 2.662(6) 2_645
C2 C3 1.348(8) .
C3 Ca4 2.539(5) 2_545
C3 Ca3 2.551(6) 4_565
C4 C5 1.327(8) .
C4 Ca3 2.534(6) 2
C4 Ca2 2.825(6) 1_565
C4 Ca10 2.899(6) 2_655
C5 C6 1.310(8) 2_655
C5 Ca2 2.463(6) 1_565
C5 Ca10 2.485(6) 2_655
C6 C5 1.310(8) 2_645
C6 Ca11 2.657(6) 2_655
C6 Ca6 2.732(6) 2_645
C6 Ca2 2.835(6) 2_655
C7 C8 1.206(11) .
C7 Ca1 2.862(6) 2_655
C7 Ca11 2.894(7) 2_655
C7 Ca10 3.084(6) 2_655
C8 Ca10 2.577(8) 2_655
C8 Ca1 3.213(10) 2_655
